data_7247209
loop_
_publ_author_name
'Dogaru, Andreea'
'Apostol, Adrian A.'
'Maxim, Catalin'
'Raduca, Mihai'
'Novikov, Alexander S.'
'Nicolescu, Alina'
'Deleanu, Calin'
'Nica, Simona'
'Andruh, Marius'

_publ_section_title
;
 Halogen bonded supramolecular assemblies constructed from azulene
 derivatives and perfluorinated di-/triiodobenzenes
;
_journal_issue 37
_journal_name_full CrystEngComm
_journal_page_first 5243
_journal_page_last 5261
_journal_paper_doi 10.1039/D3CE00752A
_journal_volume 25
_journal_year 2023
_chemical_formula_moiety 'C20 H14 N2, 2(C6 F4 I2)'
_chemical_formula_sum 'C32 H14 F8 I4 N2'
_chemical_formula_weight 1086.05
_space_group_crystal_system monoclinic
_space_group_IT_number 14
_space_group_name_Hall '-P 2ybc'
_space_group_name_H-M_alt 'P 1 21/c 1'
_atom_sites_solution_hydrogens geom
_audit_creation_date 2023-08-11
_audit_creation_method
;
Olex2 1.5
(compiled 2023.03.06 svn.rbb2c1857 for OlexSys, GUI svn.r6748)
;
_audit_update_record
;
2023-08-11 deposited with the CCDC.	2023-08-15 downloaded from the CCDC.
;
_cell_angle_alpha 90
_cell_angle_beta 91.425(4)
_cell_angle_gamma 90
_cell_formula_units_Z 4
_cell_length_a 4.22529(16)
_cell_length_b 34.4499(15)
_cell_length_c 21.9267(10)
_cell_measurement_reflns_used 21912
_cell_measurement_temperature 293(2)
_cell_measurement_theta_max 30.1
_cell_measurement_theta_min 3.1
_cell_volume 3190.7(2)
_computing_molecular_graphics 'Olex2 1.5 (Dolomanov et al., 2009)'
_computing_publication_material 'Olex2 1.5 (Dolomanov et al., 2009)'
_computing_structure_refinement 'SHELXL 2018/3 (Sheldrick, 2015)'
_diffrn_ambient_temperature 293(2)
_diffrn_measured_fraction_theta_full 0.999
_diffrn_measured_fraction_theta_max 0.999
_diffrn_measurement_device 'four-circle diffractometer'
_diffrn_measurement_device_type 'XtaLAB Synergy, Single source at offset/far, HyPix'
_diffrn_measurement_method '\w scans'
_diffrn_radiation_type MoK\a
_diffrn_radiation_wavelength 0.71073
_diffrn_reflns_av_R_equivalents 0.0387
_diffrn_reflns_av_unetI/netI 0.0389
_diffrn_reflns_Laue_measured_fraction_full 0.999
_diffrn_reflns_Laue_measured_fraction_max 0.999
_diffrn_reflns_limit_h_max 4
_diffrn_reflns_limit_h_min -5
_diffrn_reflns_limit_k_max 35
_diffrn_reflns_limit_k_min -40
_diffrn_reflns_limit_l_max 26
_diffrn_reflns_limit_l_min -25
_diffrn_reflns_number 18220
_diffrn_reflns_point_group_measured_fraction_full 0.999
_diffrn_reflns_point_group_measured_fraction_max 0.999
_diffrn_reflns_theta_full 24.999
_diffrn_reflns_theta_max 24.999
_diffrn_reflns_theta_min 1.950
_exptl_absorpt_coefficient_mu 3.980
_exptl_absorpt_correction_T_max 0.9734
_exptl_absorpt_correction_T_min 0.9143
_exptl_absorpt_correction_type multi-scan
_exptl_absorpt_process_details
;
CrysAlisPro 1.171.42.73a (Rigaku Oxford Diffraction, 2022)
Empirical absorption correction using spherical harmonics,
implemented in SCALE3 ABSPACK scaling algorithm.
;
_exptl_crystal_colour red
_exptl_crystal_colour_primary red
_exptl_crystal_density_diffrn 2.261
_exptl_crystal_description prism
_exptl_crystal_F_000 2016
_exptl_crystal_size_max 0.14
_exptl_crystal_size_mid 0.1
_exptl_crystal_size_min 0.1
_refine_diff_density_max 0.525
_refine_diff_density_min -0.608
_refine_diff_density_rms 0.088
_refine_ls_extinction_method none
_refine_ls_goodness_of_fit_ref 1.026
_refine_ls_hydrogen_treatment constr
_refine_ls_matrix_type full
_refine_ls_number_parameters 415
_refine_ls_number_reflns 5568
_refine_ls_number_restraints 0
_refine_ls_restrained_S_all 1.026
_refine_ls_R_factor_all 0.0404
_refine_ls_R_factor_gt 0.0283
_refine_ls_shift/su_max 0.002
_refine_ls_shift/su_mean 0.000
_refine_ls_structure_factor_coef Fsqd
_refine_ls_weighting_details 'w=1/[\s^2^(Fo^2^)+(0.0146P)^2^+2.3033P] where P=(Fo^2^+2Fc^2^)/3'
_refine_ls_weighting_scheme calc
_refine_ls_wR_factor_gt 0.0543
_refine_ls_wR_factor_ref 0.0582
_reflns_Friedel_coverage 0.000
_reflns_number_gt 4483
_reflns_number_total 5568
_reflns_threshold_expression 'I > 2\s(I)'
_cod_data_source_file d3ce00752a2.cif
_cod_data_source_block crystal7
_cod_depositor_comments 'Adding full bibliography for 7247205--7247211.cif.'
_cod_database_code 7247209
_shelx_shelxl_version_number 2018/3
_shelx_space_group_comment
;
The symmetry employed for this shelxl refinement is uniquely defined
by the following loop, which should always be used as a source of
symmetry information in preference to the above space-group names.
They are only intended as comments.
;
_olex2_refinement_description
;
1. Fixed Uiso
 At 1.2 times of:
  All C(H) groups
2.a Aromatic/amide H refined with riding coordinates:
 C4(H4), C8(H8), C1(H1), C20(H20), C17(H17), C5(H5), C14(H14), C15(H15),
 C12(H12), C7(H7), C19(H19), C13(H13), C18(H18), C6(H6)
;
_olex2_submission_special_instructions 'No special instructions were received'

loop_
_space_group_symop_operation_xyz
'x, y, z'
'-x, y+1/2, -z+1/2'
'-x, -y, -z'
'x, -y-1/2, z-1/2'

loop_
_atom_site_label
_atom_site_type_symbol
_atom_site_fract_x
_atom_site_fract_y
_atom_site_fract_z
_atom_site_U_iso_or_equiv
_atom_site_adp_type
_atom_site_occupancy
_atom_site_site_symmetry_order
_atom_site_calc_flag
_atom_site_refinement_flags_posn
_atom_site_refinement_flags_adp
_atom_site_refinement_flags_occupancy
_atom_site_disorder_assembly
_atom_site_disorder_group
I3 I 0.35984(6) 0.84509(2) 0.63782(2) 0.04615(9) Uani 1 1 d . . . . .
I2 I 1.29056(7) 0.40494(2) 0.56260(2) 0.04798(9) Uani 1 1 d . . . . .
I4 I 0.47324(7) 0.93408(2) 0.73051(2) 0.05276(10) Uani 1 1 d . . . . .
I1 I 0.97974(7) 0.34522(2) 0.68728(2) 0.05387(10) Uani 1 1 d . . . . .
F8 F 0.1413(7) 1.00109(7) 0.65892(14) 0.0639(8) Uani 1 1 d . . . . .
F5 F -0.0429(7) 0.87200(8) 0.52280(13) 0.0639(7) Uani 1 1 d . . . . .
F4 F 1.6305(7) 0.34555(8) 0.47577(13) 0.0666(8) Uani 1 1 d . . . . .
F7 F -0.2077(7) 1.00400(8) 0.55532(14) 0.0705(8) Uani 1 1 d . . . . .
F6 F -0.2968(7) 0.93939(9) 0.48761(14) 0.0727(9) Uani 1 1 d . . . . .
F3 F 1.7096(8) 0.26874(10) 0.47821(15) 0.0808(10) Uani 1 1 d . . . . .
F1 F 1.0962(8) 0.25949(9) 0.65170(15) 0.0794(9) Uani 1 1 d . . . . .
F2 F 1.4294(9) 0.22532(9) 0.56429(18) 0.0966(11) Uani 1 1 d . . . . .
C26 C 1.3305(9) 0.34445(12) 0.56536(19) 0.0380(10) Uani 1 1 d . . . . .
C28 C 0.0093(10) 0.90316(13) 0.5582(2) 0.0431(10) Uani 1 1 d . . . . .
C25 C 1.4965(10) 0.32516(13) 0.5212(2) 0.0445(11) Uani 1 1 d . . . . .
N1 N 1.1714(10) 0.48784(11) 0.58434(19) 0.0547(10) Uani 1 1 d . . . . .
C27 C 0.1846(9) 0.90050(11) 0.6122(2) 0.0374(10) Uani 1 1 d . . . . .
N2 N 0.5765(9) 0.77218(11) 0.6679(2) 0.0520(10) Uani 1 1 d . . . . .
C32 C 0.2311(9) 0.93367(12) 0.64646(19) 0.0357(9) Uani 1 1 d . . . . .
C16 C 0.7561(9) 0.69520(12) 0.6926(2) 0.0387(10) Uani 1 1 d . . . . .
C4 C 1.0120(10) 0.65920(12) 0.8151(2) 0.0447(11) Uani 1 1 d . . . . .
H4 H 0.933425 0.684412 0.814745 0.054 Uiso 1 1 calc R U . . .
C21 C 1.2016(9) 0.32183(12) 0.6114(2) 0.0415(10) Uani 1 1 d . . . . .
C30 C -0.0769(10) 0.97041(13) 0.5732(2) 0.0466(11) Uani 1 1 d . . . . .
C8 C 1.2559(10) 0.57515(13) 0.7865(2) 0.0451(11) Uani 1 1 d . . . . .
H8 H 1.315482 0.551481 0.769968 0.054 Uiso 1 1 calc R U . . .
C1 C 0.8980(10) 0.62680(12) 0.6596(2) 0.0436(10) Uani 1 1 d . . . . .
H1 H 0.842517 0.630058 0.618578 0.052 Uiso 1 1 calc R U . . .
C3 C 0.9833(9) 0.63978(12) 0.7603(2) 0.0386(10) Uani 1 1 d . . . . .
C9 C 1.0908(10) 0.59986(11) 0.7469(2) 0.0389(10) Uani 1 1 d . . . . .
C2 C 0.8680(10) 0.65528(12) 0.7045(2) 0.0408(10) Uani 1 1 d . . . . .
C20 C 0.5656(9) 0.71605(12) 0.7312(2) 0.0444(11) Uani 1 1 d . . . . .
H20 H 0.492077 0.704603 0.766532 0.053 Uiso 1 1 calc R U . . .
C17 C 0.8477(10) 0.71441(12) 0.6400(2) 0.0454(11) Uani 1 1 d . . . . .
H17 H 0.971165 0.701718 0.611679 0.054 Uiso 1 1 calc R U . . .
C5 C 1.1399(12) 0.64694(14) 0.8704(2) 0.0541(12) Uani 1 1 d . . . . .
H5 H 1.123121 0.664441 0.902422 0.065 Uiso 1 1 calc R U . . .
C10 C 1.0233(10) 0.59271(12) 0.6851(2) 0.0401(10) Uani 1 1 d . . . . .
C14 C 1.2441(12) 0.52266(14) 0.5623(2) 0.0556(13) Uani 1 1 d . . . . .
H14 H 1.327734 0.523830 0.523530 0.067 Uiso 1 1 calc R U . . .
C31 C 0.1014(10) 0.96819(12) 0.6264(2) 0.0427(11) Uani 1 1 d . . . . .
C15 C 1.2036(11) 0.55701(13) 0.5931(2) 0.0498(12) Uani 1 1 d . . . . .
H15 H 1.260632 0.580434 0.575411 0.060 Uiso 1 1 calc R U . . .
C29 C -0.1207(10) 0.93795(14) 0.5392(2) 0.0474(11) Uani 1 1 d . . . . .
C11 C 1.0783(10) 0.55642(12) 0.6503(2) 0.0412(10) Uani 1 1 d . . . . .
C22 C 1.2296(11) 0.28236(14) 0.6092(2) 0.0492(11) Uani 1 1 d . . . . .
C12 C 0.9932(11) 0.52055(12) 0.6733(2) 0.0500(12) Uani 1 1 d . . . . .
H12 H 0.902793 0.518603 0.711459 0.060 Uiso 1 1 calc R U . . .
C24 C 1.5347(11) 0.28627(15) 0.5207(2) 0.0517(12) Uani 1 1 d . . . . .
C7 C 1.3443(11) 0.58082(15) 0.8473(2) 0.0547(12) Uani 1 1 d . . . . .
H7 H 1.456940 0.560482 0.865341 0.066 Uiso 1 1 calc R U . . .
C19 C 0.4855(11) 0.75347(13) 0.7173(3) 0.0546(13) Uani 1 1 d . . . . .
H19 H 0.358379 0.766739 0.744312 0.066 Uiso 1 1 calc R U . . .
C13 C 1.0444(12) 0.48801(13) 0.6391(2) 0.0536(12) Uani 1 1 d . . . . .
H13 H 0.985772 0.464243 0.655424 0.064 Uiso 1 1 calc R U . . .
C23 C 1.3971(12) 0.26421(14) 0.5646(3) 0.0594(14) Uani 1 1 d . . . . .
C18 C 0.7546(11) 0.75228(13) 0.6300(2) 0.0528(12) Uani 1 1 d . . . . .
H18 H 0.820343 0.764552 0.594741 0.063 Uiso 1 1 calc R U . . .
C6 C 1.2899(12) 0.61213(15) 0.8849(2) 0.0577(13) Uani 1 1 d . . . . .
H6 H 1.362981 0.609607 0.925025 0.069 Uiso 1 1 calc R U . . .

loop_
_atom_site_aniso_label
_atom_site_aniso_U_11
_atom_site_aniso_U_22
_atom_site_aniso_U_33
_atom_site_aniso_U_23
_atom_site_aniso_U_13
_atom_site_aniso_U_12
I3 0.04477(16) 0.03276(16) 0.0612(2) 0.00870(14) 0.00648(13) 0.00777(12)
I2 0.04654(16) 0.03557(17) 0.0619(2) 0.00531(15) 0.00193(13) -0.00037(12)
I4 0.04378(16) 0.0668(2) 0.04748(19) 0.00158(16) -0.00393(13) 0.00057(14)
I1 0.04813(17) 0.0663(2) 0.04739(19) -0.00746(16) 0.00596(13) -0.00899(14)
F8 0.089(2) 0.0334(15) 0.070(2) -0.0044(14) -0.0005(16) 0.0057(13)
F5 0.092(2) 0.0485(17) 0.0514(18) -0.0065(14) -0.0020(15) -0.0012(15)
F4 0.0777(19) 0.070(2) 0.0530(18) 0.0058(16) 0.0159(15) 0.0015(15)
F7 0.090(2) 0.0474(17) 0.073(2) 0.0179(15) -0.0013(16) 0.0272(15)
F6 0.088(2) 0.072(2) 0.057(2) 0.0125(16) -0.0242(16) 0.0024(16)
F3 0.089(2) 0.082(2) 0.072(2) -0.0277(18) 0.0088(18) 0.0246(17)
F1 0.114(3) 0.0533(19) 0.071(2) 0.0226(17) 0.0065(19) -0.0143(17)
F2 0.135(3) 0.0407(19) 0.114(3) -0.0031(19) -0.003(2) 0.0151(18)
C26 0.039(2) 0.034(2) 0.040(3) 0.000(2) -0.0068(18) 0.0024(18)
C28 0.050(2) 0.037(3) 0.042(3) -0.002(2) 0.012(2) -0.006(2)
C25 0.048(3) 0.047(3) 0.039(3) 0.003(2) -0.003(2) 0.000(2)
N1 0.075(3) 0.034(2) 0.055(3) -0.003(2) 0.006(2) 0.0056(19)
C27 0.038(2) 0.029(2) 0.046(3) 0.009(2) 0.0104(18) 0.0032(17)
N2 0.055(2) 0.032(2) 0.068(3) 0.005(2) -0.007(2) 0.0053(17)
C32 0.035(2) 0.036(2) 0.036(2) 0.0048(19) 0.0063(17) -0.0013(17)
C16 0.043(2) 0.027(2) 0.045(3) 0.001(2) -0.0088(19) 0.0027(17)
C4 0.062(3) 0.028(2) 0.044(3) 0.001(2) 0.003(2) 0.0044(19)
C21 0.040(2) 0.035(3) 0.049(3) -0.001(2) -0.0103(19) -0.0012(18)
C30 0.051(3) 0.038(3) 0.052(3) 0.009(2) 0.006(2) 0.014(2)
C8 0.055(3) 0.029(2) 0.051(3) 0.002(2) 0.005(2) 0.0019(19)
C1 0.062(3) 0.029(2) 0.040(3) 0.002(2) -0.004(2) 0.0046(19)
C3 0.045(2) 0.028(2) 0.043(3) 0.004(2) 0.0034(19) 0.0016(17)
C9 0.048(2) 0.024(2) 0.045(3) 0.001(2) 0.0038(19) 0.0014(18)
C2 0.048(2) 0.026(2) 0.048(3) -0.001(2) -0.002(2) 0.0016(18)
C20 0.044(2) 0.034(2) 0.056(3) 0.008(2) 0.004(2) 0.0030(19)
C17 0.060(3) 0.033(2) 0.043(3) 0.003(2) -0.003(2) 0.011(2)
C5 0.077(3) 0.047(3) 0.038(3) -0.004(2) -0.001(2) 0.001(2)
C10 0.046(2) 0.030(2) 0.044(3) 0.002(2) 0.0023(19) 0.0037(18)
C14 0.087(4) 0.039(3) 0.042(3) 0.000(2) 0.016(2) 0.004(2)
C31 0.047(2) 0.029(2) 0.053(3) -0.003(2) 0.012(2) 0.0010(18)
C15 0.077(3) 0.028(2) 0.045(3) 0.001(2) 0.006(2) 0.001(2)
C29 0.051(3) 0.049(3) 0.043(3) 0.013(2) -0.004(2) 0.005(2)
C11 0.053(2) 0.027(2) 0.044(3) 0.001(2) -0.001(2) 0.0043(18)
C22 0.061(3) 0.043(3) 0.043(3) 0.004(2) -0.009(2) -0.005(2)
C12 0.071(3) 0.032(3) 0.048(3) -0.001(2) 0.013(2) 0.002(2)
C24 0.055(3) 0.053(3) 0.047(3) -0.013(3) -0.005(2) 0.012(2)
C7 0.066(3) 0.049(3) 0.049(3) 0.010(2) -0.005(2) 0.009(2)
C19 0.056(3) 0.036(3) 0.072(4) -0.004(3) 0.003(3) 0.011(2)
C13 0.077(3) 0.029(3) 0.055(3) 0.005(2) 0.009(3) 0.001(2)
C23 0.074(3) 0.030(3) 0.073(4) -0.010(3) -0.015(3) 0.009(2)
C18 0.062(3) 0.040(3) 0.056(3) 0.011(2) -0.005(2) 0.006(2)
C6 0.081(3) 0.053(3) 0.039(3) 0.009(2) -0.003(2) 0.002(3)

loop_
_atom_type_symbol
_atom_type_description
_atom_type_scat_dispersion_real
_atom_type_scat_dispersion_imag
_atom_type_scat_source
C C 0.0033 0.0016 'International Tables Vol C Tables 4.2.6.8 and 6.1.1.4'
H H 0.0000 0.0000 'International Tables Vol C Tables 4.2.6.8 and 6.1.1.4'
F F 0.0171 0.0103 'International Tables Vol C Tables 4.2.6.8 and 6.1.1.4'
I I -0.4742 1.8119 'International Tables Vol C Tables 4.2.6.8 and 6.1.1.4'
N N 0.0061 0.0033 'International Tables Vol C Tables 4.2.6.8 and 6.1.1.4'

loop_
_geom_angle_atom_site_label_1
_geom_angle_atom_site_label_2
_geom_angle_atom_site_label_3
_geom_angle
_geom_angle_site_symmetry_1
_geom_angle_site_symmetry_3
_geom_angle_publ_flag
C25 C26 I2 120.1(3) . . ?
C25 C26 C21 116.9(4) . . ?
C21 C26 I2 123.0(3) . . ?
F5 C28 C27 121.3(4) . . ?
F5 C28 C29 117.5(4) . . ?
C29 C28 C27 121.2(4) . . ?
F4 C25 C26 119.7(4) . . ?
C24 C25 F4 117.2(4) . . ?
C24 C25 C26 123.1(4) . . ?
C13 N1 C14 115.2(4) . . ?
C28 C27 I3 117.6(3) . . ?
C32 C27 I3 123.9(3) . . ?
C32 C27 C28 118.5(4) . . ?
C19 N2 C18 116.2(4) . . ?
C27 C32 I4 123.2(3) . . ?
C31 C32 I4 117.3(3) . . ?
C31 C32 C27 119.4(4) . . ?
C20 C16 C2 124.5(4) . . ?
C20 C16 C17 115.9(4) . . ?
C17 C16 C2 119.6(4) . . ?
C3 C4 H4 115.1 . . ?
C3 C4 C5 129.9(4) . . ?
C5 C4 H4 115.1 . . ?
C26 C21 I1 123.4(3) . . ?
C22 C21 I1 116.9(3) . . ?
C22 C21 C26 119.6(4) . . ?
F7 C30 C31 120.7(4) . . ?
F7 C30 C29 120.2(4) . . ?
C29 C30 C31 119.1(4) . . ?
C9 C8 H8 115.4 . . ?
C7 C8 H8 115.4 . . ?
C7 C8 C9 129.2(4) . . ?
C2 C1 H1 124.8 . . ?
C2 C1 C10 110.4(4) . . ?
C10 C1 H1 124.8 . . ?
C4 C3 C9 127.1(4) . . ?
C4 C3 C2 126.4(4) . . ?
C2 C3 C9 106.3(4) . . ?
C8 C9 C3 126.7(4) . . ?
C8 C9 C10 125.7(4) . . ?
C10 C9 C3 107.4(4) . . ?
C1 C2 C16 124.4(4) . . ?
C1 C2 C3 108.1(4) . . ?
C3 C2 C16 127.4(4) . . ?
C16 C20 H20 120.0 . . ?
C19 C20 C16 119.9(4) . . ?
C19 C20 H20 120.0 . . ?
C16 C17 H17 120.1 . . ?
C18 C17 C16 119.8(4) . . ?
C18 C17 H17 120.1 . . ?
C4 C5 H5 115.4 . . ?
C4 C5 C6 129.1(5) . . ?
C6 C5 H5 115.4 . . ?
C1 C10 C9 107.8(4) . . ?
C1 C10 C11 124.3(4) . . ?
C9 C10 C11 127.9(4) . . ?
N1 C14 H14 117.8 . . ?
N1 C14 C15 124.3(4) . . ?
C15 C14 H14 117.8 . . ?
F8 C31 C32 120.9(4) . . ?
F8 C31 C30 117.5(4) . . ?
C30 C31 C32 121.6(4) . . ?
C14 C15 H15 120.3 . . ?
C11 C15 C14 119.4(4) . . ?
C11 C15 H15 120.3 . . ?
F6 C29 C28 119.8(4) . . ?
F6 C29 C30 120.0(4) . . ?
C30 C29 C28 120.2(4) . . ?
C15 C11 C10 121.6(4) . . ?
C15 C11 C12 117.1(4) . . ?
C12 C11 C10 121.2(4) . . ?
F1 C22 C21 121.1(5) . . ?
F1 C22 C23 117.2(5) . . ?
C21 C22 C23 121.7(5) . . ?
C11 C12 H12 120.5 . . ?
C13 C12 C11 118.9(4) . . ?
C13 C12 H12 120.5 . . ?
F3 C24 C25 121.2(5) . . ?
F3 C24 C23 119.2(5) . . ?
C25 C24 C23 119.6(5) . . ?
C8 C7 H7 115.2 . . ?
C6 C7 C8 129.6(5) . . ?
C6 C7 H7 115.2 . . ?
N2 C19 C20 124.5(5) . . ?
N2 C19 H19 117.7 . . ?
C20 C19 H19 117.7 . . ?
N1 C13 C12 125.0(4) . . ?
N1 C13 H13 117.5 . . ?
C12 C13 H13 117.5 . . ?
F2 C23 C22 120.7(5) . . ?
F2 C23 C24 120.3(5) . . ?
C24 C23 C22 119.0(5) . . ?
N2 C18 C17 123.6(5) . . ?
N2 C18 H18 118.2 . . ?
C17 C18 H18 118.2 . . ?
C5 C6 H6 115.9 . . ?
C7 C6 C5 128.3(5) . . ?
C7 C6 H6 115.9 . . ?

loop_
_geom_bond_atom_site_label_1
_geom_bond_atom_site_label_2
_geom_bond_distance
_geom_bond_site_symmetry_2
_geom_bond_publ_flag
I3 C27 2.118(4) . ?
I2 C26 2.092(4) . ?
I4 C32 2.086(4) . ?
I1 C21 2.091(5) . ?
F8 C31 1.348(5) . ?
F5 C28 1.340(5) . ?
F4 C25 1.354(5) . ?
F7 C30 1.337(5) . ?
F6 C29 1.339(5) . ?
F3 C24 1.347(5) . ?
F1 C22 1.354(5) . ?
F2 C23 1.347(5) . ?
C26 C25 1.381(6) . ?
C26 C21 1.397(6) . ?
C28 C27 1.384(6) . ?
C28 C29 1.379(6) . ?
C25 C24 1.349(7) . ?
N1 C14 1.332(6) . ?
N1 C13 1.327(6) . ?
C27 C32 1.379(6) . ?
N2 C19 1.324(6) . ?
N2 C18 1.326(6) . ?
C32 C31 1.377(6) . ?
C16 C2 1.475(6) . ?
C16 C20 1.383(6) . ?
C16 C17 1.394(6) . ?
C4 H4 0.9300 . ?
C4 C3 1.377(6) . ?
C4 C5 1.382(6) . ?
C21 C22 1.366(6) . ?
C30 C31 1.374(6) . ?
C30 C29 1.355(6) . ?
C8 H8 0.9300 . ?
C8 C9 1.391(6) . ?
C8 C7 1.388(6) . ?
C1 H1 0.9300 . ?
C1 C2 1.398(6) . ?
C1 C10 1.399(6) . ?
C3 C9 1.480(6) . ?
C3 C2 1.411(6) . ?
C9 C10 1.402(6) . ?
C20 H20 0.9300 . ?
C20 C19 1.365(6) . ?
C17 H17 0.9300 . ?
C17 C18 1.378(6) . ?
C5 H5 0.9300 . ?
C5 C6 1.389(7) . ?
C10 C11 1.486(6) . ?
C14 H14 0.9300 . ?
C14 C15 1.376(6) . ?
C15 H15 0.9300 . ?
C15 C11 1.373(6) . ?
C11 C12 1.386(6) . ?
C22 C23 1.372(7) . ?
C12 H12 0.9300 . ?
C12 C13 1.369(6) . ?
C24 C23 1.367(7) . ?
C7 H7 0.9300 . ?
C7 C6 1.380(7) . ?
C19 H19 0.9300 . ?
C13 H13 0.9300 . ?
C18 H18 0.9300 . ?
C6 H6 0.9300 . ?

loop_
_geom_torsion_atom_site_label_1
_geom_torsion_atom_site_label_2
_geom_torsion_atom_site_label_3
_geom_torsion_atom_site_label_4
_geom_torsion
_geom_torsion_site_symmetry_1
_geom_torsion_site_symmetry_2
_geom_torsion_site_symmetry_3
_geom_torsion_site_symmetry_4
_geom_torsion_publ_flag
I3 C27 C32 I4 -1.6(5) . . . . ?
I3 C27 C32 C31 -178.6(3) . . . . ?
I2 C26 C25 F4 -0.6(5) . . . . ?
I2 C26 C25 C24 179.1(3) . . . . ?
I2 C26 C21 I1 -4.6(5) . . . . ?
I2 C26 C21 C22 178.1(3) . . . . ?
I4 C32 C31 F8 2.5(5) . . . . ?
I4 C32 C31 C30 -176.4(3) . . . . ?
I1 C21 C22 F1 5.3(6) . . . . ?
I1 C21 C22 C23 -173.7(4) . . . . ?
F5 C28 C27 I3 -1.2(5) . . . . ?
F5 C28 C27 C32 179.7(4) . . . . ?
F5 C28 C29 F6 1.3(6) . . . . ?
F5 C28 C29 C30 179.7(4) . . . . ?
F4 C25 C24 F3 2.5(7) . . . . ?
F4 C25 C24 C23 -178.3(4) . . . . ?
F7 C30 C31 F8 -0.7(6) . . . . ?
F7 C30 C31 C32 178.3(4) . . . . ?
F7 C30 C29 F6 -0.4(7) . . . . ?
F7 C30 C29 C28 -178.8(4) . . . . ?
F3 C24 C23 F2 -1.7(7) . . . . ?
F3 C24 C23 C22 177.5(4) . . . . ?
F1 C22 C23 F2 -1.0(7) . . . . ?
F1 C22 C23 C24 179.8(4) . . . . ?
C26 C25 C24 F3 -177.2(4) . . . . ?
C26 C25 C24 C23 2.0(7) . . . . ?
C26 C21 C22 F1 -177.2(4) . . . . ?
C26 C21 C22 C23 3.7(7) . . . . ?
C28 C27 C32 I4 177.4(3) . . . . ?
C28 C27 C32 C31 0.4(6) . . . . ?
C25 C26 C21 I1 173.9(3) . . . . ?
C25 C26 C21 C22 -3.4(6) . . . . ?
C25 C24 C23 F2 179.0(4) . . . . ?
C25 C24 C23 C22 -1.8(7) . . . . ?
N1 C14 C15 C11 -0.5(8) . . . . ?
C27 C28 C29 F6 -178.1(4) . . . . ?
C27 C28 C29 C30 0.3(7) . . . . ?
C27 C32 C31 F8 179.7(4) . . . . ?
C27 C32 C31 C30 0.7(6) . . . . ?
C16 C20 C19 N2 0.5(7) . . . . ?
C16 C17 C18 N2 -0.6(7) . . . . ?
C4 C3 C9 C8 -3.5(7) . . . . ?
C4 C3 C9 C10 -177.9(4) . . . . ?
C4 C3 C2 C16 0.3(7) . . . . ?
C4 C3 C2 C1 176.1(4) . . . . ?
C4 C5 C6 C7 -1.0(10) . . . . ?
C21 C26 C25 F4 -179.1(4) . . . . ?
C21 C26 C25 C24 0.6(6) . . . . ?
C21 C22 C23 F2 178.1(4) . . . . ?
C21 C22 C23 C24 -1.1(7) . . . . ?
C8 C9 C10 C1 -171.1(4) . . . . ?
C8 C9 C10 C11 7.5(7) . . . . ?
C8 C7 C6 C5 -2.5(10) . . . . ?
C1 C10 C11 C15 42.0(7) . . . . ?
C1 C10 C11 C12 -135.4(5) . . . . ?
C3 C4 C5 C6 3.8(9) . . . . ?
C3 C9 C10 C1 3.3(5) . . . . ?
C3 C9 C10 C11 -178.2(4) . . . . ?
C9 C8 C7 C6 0.8(9) . . . . ?
C9 C3 C2 C16 -175.1(4) . . . . ?
C9 C3 C2 C1 0.7(5) . . . . ?
C9 C10 C11 C15 -136.3(5) . . . . ?
C9 C10 C11 C12 46.3(7) . . . . ?
C2 C16 C20 C19 177.3(4) . . . . ?
C2 C16 C17 C18 -177.3(4) . . . . ?
C2 C1 C10 C9 -3.0(5) . . . . ?
C2 C1 C10 C11 178.4(4) . . . . ?
C2 C3 C9 C8 171.8(4) . . . . ?
C2 C3 C9 C10 -2.5(5) . . . . ?
C20 C16 C2 C1 142.5(5) . . . . ?
C20 C16 C2 C3 -42.4(7) . . . . ?
C20 C16 C17 C18 1.7(6) . . . . ?
C17 C16 C2 C1 -38.6(6) . . . . ?
C17 C16 C2 C3 136.5(5) . . . . ?
C17 C16 C20 C19 -1.7(6) . . . . ?
C5 C4 C3 C9 -1.0(8) . . . . ?
C5 C4 C3 C2 -175.5(5) . . . . ?
C10 C1 C2 C16 177.3(4) . . . . ?
C10 C1 C2 C3 1.4(5) . . . . ?
C10 C11 C12 C13 179.0(4) . . . . ?
C14 N1 C13 C12 -1.6(8) . . . . ?
C14 C15 C11 C10 -178.7(4) . . . . ?
C14 C15 C11 C12 -1.2(7) . . . . ?
C31 C30 C29 F6 179.2(4) . . . . ?
C31 C30 C29 C28 0.8(7) . . . . ?
C15 C11 C12 C13 1.5(7) . . . . ?
C29 C28 C27 I3 178.1(3) . . . . ?
C29 C28 C27 C32 -0.9(6) . . . . ?
C29 C30 C31 F8 179.7(4) . . . . ?
C29 C30 C31 C32 -1.3(7) . . . . ?
C11 C12 C13 N1 -0.1(8) . . . . ?
C7 C8 C9 C3 3.5(8) . . . . ?
C7 C8 C9 C10 176.8(5) . . . . ?
C19 N2 C18 C17 -0.7(7) . . . . ?
C13 N1 C14 C15 1.9(8) . . . . ?
C18 N2 C19 C20 0.7(7) . . . . ?
